data_7157235
loop_
_publ_author_name
'Zhan, Shao-Cong'
'Sun, Jing'
'Liu, Ru-Zhang'
'Yan, Chao-Guo'

_publ_section_title
;
 Diastereoselective construction of carbazole-based spirooxindoles via the
 Levy three-component reaction.
;
_journal_issue 1
_journal_name_full 'Organic &amp; biomolecular chemistry'
_journal_page_first 163
_journal_page_last 168
_journal_paper_doi 10.1039/c9ob02013f
_journal_volume 18
_journal_year 2019
_chemical_absolute_configuration ad
_chemical_formula_moiety 'C44 H37 F N2 O4'
_chemical_formula_sum 'C44 H37 F N2 O4'
_chemical_formula_weight 676.75
_space_group_crystal_system orthorhombic
_space_group_IT_number 19
_space_group_name_Hall 'P 2ac 2ab'
_space_group_name_H-M_alt 'P 21 21 21'
_atom_sites_solution_hydrogens geom
_audit_creation_method SHELXL-2014/7
_audit_update_record
;
2019-07-24 deposited with the CCDC.	2019-12-02 downloaded from the CCDC.
;
_cell_angle_alpha 90
_cell_angle_beta 90
_cell_angle_gamma 90
_cell_formula_units_Z 8
_cell_length_a 11.3472(8)
_cell_length_b 20.5510(15)
_cell_length_c 30.017(2)
_cell_measurement_reflns_used 9491
_cell_measurement_temperature 273(2)
_cell_measurement_theta_max 22.54
_cell_measurement_theta_min 2.25
_cell_volume 6999.9(8)
_computing_structure_refinement 'SHELXL-2014/7 (Sheldrick, 2014)'
_diffrn_ambient_temperature 273(2)
_diffrn_measured_fraction_theta_full 0.998
_diffrn_measured_fraction_theta_max 0.998
_diffrn_measurement_device_type 'CCD area detector'
_diffrn_measurement_method 'phi and omega scans'
_diffrn_radiation_source 'fine-focus sealed tube'
_diffrn_radiation_type MoK\a
_diffrn_radiation_wavelength 0.71073
_diffrn_reflns_av_R_equivalents 0.0565
_diffrn_reflns_av_unetI/netI 0.0557
_diffrn_reflns_Laue_measured_fraction_full 0.998
_diffrn_reflns_Laue_measured_fraction_max 0.998
_diffrn_reflns_limit_h_max 13
_diffrn_reflns_limit_h_min -13
_diffrn_reflns_limit_k_max 25
_diffrn_reflns_limit_k_min -19
_diffrn_reflns_limit_l_max 37
_diffrn_reflns_limit_l_min -37
_diffrn_reflns_number 66264
_diffrn_reflns_point_group_measured_fraction_full 0.998
_diffrn_reflns_point_group_measured_fraction_max 0.998
_diffrn_reflns_theta_full 25.242
_diffrn_reflns_theta_max 25.997
_diffrn_reflns_theta_min 2.160
_exptl_absorpt_coefficient_mu 0.086
_exptl_absorpt_correction_T_max 0.983
_exptl_absorpt_correction_T_min 0.980
_exptl_absorpt_correction_type multi-scan
_exptl_absorpt_process_details sadabs
_exptl_crystal_colour yellow
_exptl_crystal_density_diffrn 1.284
_exptl_crystal_description block
_exptl_crystal_F_000 2848
_exptl_crystal_size_max 0.240
_exptl_crystal_size_mid 0.220
_exptl_crystal_size_min 0.200
_refine_diff_density_max 0.551
_refine_diff_density_min -0.617
_refine_diff_density_rms 0.049
_refine_ls_abs_structure_details
;
 Flack x determined using 3175 quotients [(I+)-(I-)]/[(I+)+(I-)]
 (Parsons, Flack and Wagner, Acta Cryst. B69 (2013) 249-259).
;
_refine_ls_extinction_method none
_refine_ls_goodness_of_fit_ref 1.138
_refine_ls_hydrogen_treatment constr
_refine_ls_matrix_type full
_refine_ls_number_parameters 954
_refine_ls_number_reflns 13708
_refine_ls_number_restraints 131
_refine_ls_restrained_S_all 1.167
_refine_ls_R_factor_all 0.1140
_refine_ls_R_factor_gt 0.0691
_refine_ls_shift/su_max 0.000
_refine_ls_shift/su_mean 0.000
_refine_ls_structure_factor_coef Fsqd
_refine_ls_weighting_details 'w=1/[\s^2^(Fo^2^)+(0.0983P)^2^+1.0677P] where P=(Fo^2^+2Fc^2^)/3'
_refine_ls_weighting_scheme calc
_refine_ls_wR_factor_gt 0.1726
_refine_ls_wR_factor_ref 0.1940
_reflns_Friedel_coverage 0.818
_reflns_Friedel_fraction_full 0.999
_reflns_Friedel_fraction_max 0.998
_reflns_number_gt 9052
_reflns_number_total 13708
_reflns_threshold_expression 'I > 2\s(I)'
_cod_data_source_file c9ob02013f2.cif
_cod_data_source_block 1e
_cod_depositor_comments 'Adding full bibliography for 7157234--7157247.cif.'
_cod_original_cell_volume 6999.8(9)
_cod_database_code 7157235
_shelx_shelxl_version_number 2014/7
_shelx_space_group_comment
;
The symmetry employed for this shelxl refinement is uniquely defined
by the following loop, which should always be used as a source of
symmetry information in preference to the above space-group names.
They are only intended as comments.
;
_shelx_estimated_absorpt_t_min 0.980
_shelx_estimated_absorpt_t_max 0.983

loop_
_space_group_symop_operation_xyz
'x, y, z'
'x+1/2, -y+1/2, -z'
'-x, y+1/2, -z+1/2'
'-x+1/2, -y, z+1/2'

loop_
_atom_site_label
_atom_site_type_symbol
_atom_site_fract_x
_atom_site_fract_y
_atom_site_fract_z
_atom_site_U_iso_or_equiv
_atom_site_adp_type
_atom_site_occupancy
_atom_site_site_symmetry_order
_atom_site_calc_flag
_atom_site_refinement_flags_posn
_atom_site_refinement_flags_adp
_atom_site_refinement_flags_occupancy
_atom_site_disorder_assembly
_atom_site_disorder_group
C1 C 0.6344(5) 0.4429(3) 0.39986(17) 0.0567(13) Uani 1 1 d . . . . .
C2 C 0.7186(6) 0.4084(3) 0.4228(2) 0.0684(16) Uani 1 1 d . . . . .
H2 H 0.7983 0.4124 0.4161 0.082 Uiso 1 1 calc R U . . .
C3 C 0.6803(6) 0.3678(3) 0.4561(2) 0.0704(17) Uani 1 1 d . . . . .
H3 H 0.7351 0.3434 0.4720 0.084 Uiso 1 1 calc R U . . .
C4 C 0.5609(6) 0.3623(3) 0.46663(19) 0.0705(17) Uani 1 1 d . . . . .
H4 H 0.5374 0.3346 0.4895 0.085 Uiso 1 1 calc R U . . .
C5 C 0.4776(5) 0.3975(3) 0.44361(17) 0.0584(14) Uani 1 1 d . . . . .
H5 H 0.3983 0.3941 0.4511 0.070 Uiso 1 1 calc R U . . .
C6 C 0.5133(4) 0.4383(2) 0.40893(16) 0.0467(12) Uani 1 1 d . . . . .
C7 C 0.4534(5) 0.4788(2) 0.37676(17) 0.0485(12) Uani 1 1 d . . . . .
C8 C 0.5387(5) 0.5064(2) 0.35085(18) 0.0535(13) Uani 1 1 d . . . . .
C9 C 0.5189(5) 0.5468(3) 0.31060(18) 0.0590(14) Uani 1 1 d . . . . .
H9 H 0.5426 0.5202 0.2850 0.071 Uiso 1 1 calc R U . . .
C10 C 0.5882(8) 0.6101(4) 0.3072(4) 0.1204(13) Uani 1 1 d . U . . .
C11 C 0.7767(8) 0.6532(4) 0.2994(3) 0.1295(14) Uani 1 1 d D U . . .
H11A H 0.7309 0.6882 0.2862 0.155 Uiso 1 1 calc R U . . .
H11B H 0.8358 0.6392 0.2781 0.155 Uiso 1 1 calc R U . . .
C12 C 0.8332(9) 0.6751(5) 0.3421(3) 0.1413(18) Uani 1 1 d D U . . .
H12A H 0.7737 0.6908 0.3621 0.212 Uiso 1 1 calc R U . . .
H12B H 0.8886 0.7093 0.3360 0.212 Uiso 1 1 calc R U . . .
H12C H 0.8736 0.6390 0.3556 0.212 Uiso 1 1 calc R U . . .
C13 C 0.3257(4) 0.4933(2) 0.37023(16) 0.0442(11) Uani 1 1 d . . . . .
H13 H 0.3098 0.5338 0.3864 0.053 Uiso 1 1 calc R U . . .
C14 C 0.2403(4) 0.4426(2) 0.38879(16) 0.0449(11) Uani 1 1 d . . . . .
C15 C 0.1545(4) 0.4620(2) 0.41812(18) 0.0532(13) Uani 1 1 d . . . . .
H15 H 0.1482 0.5058 0.4256 0.064 Uiso 1 1 calc R U . . .
C16 C 0.0766(5) 0.4174(3) 0.4369(2) 0.0601(15) Uani 1 1 d . . . . .
H16 H 0.0202 0.4317 0.4571 0.072 Uiso 1 1 calc R U . . .
C17 C 0.0822(5) 0.3523(3) 0.4259(2) 0.0623(15) Uani 1 1 d . . . . .
C18 C -0.0004(6) 0.3041(3) 0.4477(3) 0.092(2) Uani 1 1 d . . . . .
H18A H -0.0463 0.3260 0.4700 0.137 Uiso 1 1 calc R U . . .
H18B H 0.0447 0.2700 0.4613 0.137 Uiso 1 1 calc R U . . .
H18C H -0.0519 0.2859 0.4256 0.137 Uiso 1 1 calc R U . . .
C19 C 0.1672(5) 0.3329(3) 0.39648(18) 0.0569(14) Uani 1 1 d . . . . .
H19 H 0.1723 0.2892 0.3886 0.068 Uiso 1 1 calc R U . . .
C20 C 0.2460(5) 0.3771(2) 0.37823(17) 0.0508(12) Uani 1 1 d . . . . .
H20 H 0.3036 0.3625 0.3586 0.061 Uiso 1 1 calc R U . . .
C21 C -0.1849(6) 0.4552(4) 0.2500(2) 0.083(2) Uani 1 1 d . . . . .
H21 H -0.1919 0.4841 0.2263 0.099 Uiso 1 1 calc R U . . .
C22 C -0.2716(7) 0.4118(5) 0.2579(3) 0.103(3) Uani 1 1 d . . . . .
H22 H -0.3391 0.4113 0.2403 0.123 Uiso 1 1 calc R U . . .
C23 C -0.2586(8) 0.3681(5) 0.2924(4) 0.112(3) Uani 1 1 d . . . . .
H23 H -0.3180 0.3380 0.2978 0.134 Uiso 1 1 calc R U . . .
C24 C -0.1613(8) 0.3679(4) 0.3188(3) 0.095(2) Uani 1 1 d . . . . .
H24 H -0.1532 0.3372 0.3413 0.114 Uiso 1 1 calc R U . . .
C25 C -0.0746(6) 0.4140(3) 0.3116(2) 0.0761(17) Uani 1 1 d . . . . .
H25 H -0.0091 0.4156 0.3302 0.091 Uiso 1 1 calc R U . . .
C26 C -0.0849(5) 0.4573(3) 0.2771(2) 0.0674(16) Uani 1 1 d . . . . .
C27 C 0.0062(6) 0.5074(3) 0.2662(3) 0.090(2) Uani 1 1 d . . . . .
H27A H 0.0124 0.5111 0.2341 0.108 Uiso 1 1 calc R U . . .
H27B H -0.0200 0.5491 0.2776 0.108 Uiso 1 1 calc R U . . .
C28 C 0.1962(5) 0.4448(3) 0.26860(18) 0.0593(15) Uani 1 1 d . . . . .
C29 C 0.1723(7) 0.3958(3) 0.2381(2) 0.0785(19) Uani 1 1 d . . . . .
H29 H 0.0989 0.3925 0.2246 0.094 Uiso 1 1 calc R U . . .
C30 C 0.2617(8) 0.3518(3) 0.2284(2) 0.086(2) Uani 1 1 d . . . . .
H30 H 0.2484 0.3178 0.2086 0.103 Uiso 1 1 calc R U . . .
C31 C 0.3697(7) 0.3589(3) 0.2484(2) 0.0718(17) Uani 1 1 d . . . . .
C32 C 0.3944(5) 0.4065(3) 0.27871(17) 0.0579(14) Uani 1 1 d . . . . .
H32 H 0.4684 0.4096 0.2919 0.070 Uiso 1 1 calc R U . . .
C33 C 0.3062(4) 0.4497(2) 0.28914(16) 0.0477(12) Uani 1 1 d . . . . .
C34 C 0.3029(4) 0.5080(2) 0.31973(16) 0.0471(12) Uani 1 1 d . . . . .
C35 C 0.1750(5) 0.5315(3) 0.3153(2) 0.0598(15) Uani 1 1 d . . . . .
C36 C 0.3870(5) 0.5632(2) 0.30376(17) 0.0538(13) Uani 1 1 d . . . . .
H36 H 0.3690 0.6025 0.3209 0.065 Uiso 1 1 calc R U . . .
C37 C 0.3655(6) 0.5778(3) 0.25472(17) 0.0574(14) Uani 1 1 d . . . . .
C38 C 0.2650(6) 0.6207(3) 0.24194(17) 0.0593(14) Uani 1 1 d . . . . .
C39 C 0.2257(7) 0.6725(3) 0.2662(2) 0.0739(18) Uani 1 1 d . . . . .
H39 H 0.2643 0.6833 0.2925 0.089 Uiso 1 1 calc R U . . .
C40 C 0.1304(7) 0.7092(3) 0.2528(2) 0.083(2) Uani 1 1 d . . . . .
H40 H 0.1063 0.7443 0.2701 0.099 Uiso 1 1 calc R U . . .
C41 C 0.0697(7) 0.6943(3) 0.2137(2) 0.0775(19) Uani 1 1 d . . . . .
C42 C -0.0364(8) 0.7322(5) 0.1991(3) 0.117(3) Uani 1 1 d . . . . .
H42A H -0.0501 0.7249 0.1680 0.175 Uiso 1 1 calc R U . . .
H42B H -0.0230 0.7777 0.2043 0.175 Uiso 1 1 calc R U . . .
H42C H -0.1039 0.7183 0.2159 0.175 Uiso 1 1 calc R U . . .
C43 C 0.1086(8) 0.6440(4) 0.1888(2) 0.088(2) Uani 1 1 d . . . . .
H43 H 0.0694 0.6335 0.1626 0.106 Uiso 1 1 calc R U . . .
C44 C 0.2045(7) 0.6081(4) 0.2014(2) 0.086(2) Uani 1 1 d . . . . .
H44 H 0.2307 0.5746 0.1831 0.103 Uiso 1 1 calc R U . . .
C45 C 0.4008(4) 0.5882(2) 0.48076(17) 0.0476(12) Uani 1 1 d . . . . .
C46 C 0.3160(5) 0.6218(3) 0.4560(2) 0.0636(16) Uani 1 1 d . . . . .
H46 H 0.2360 0.6170 0.4620 0.076 Uiso 1 1 calc R U . . .
C47 C 0.3552(6) 0.6623(3) 0.4225(2) 0.0671(16) Uani 1 1 d . . . . .
H47 H 0.3006 0.6852 0.4056 0.081 Uiso 1 1 calc R U . . .
C48 C 0.4740(6) 0.6694(3) 0.41351(19) 0.0693(17) Uani 1 1 d . . . . .
H48 H 0.4977 0.6974 0.3908 0.083 Uiso 1 1 calc R U . . .
C49 C 0.5587(5) 0.6357(3) 0.43764(17) 0.0542(13) Uani 1 1 d . . . . .
H49 H 0.6383 0.6405 0.4311 0.065 Uiso 1 1 calc R U . . .
C50 C 0.5225(4) 0.5946(2) 0.47181(15) 0.0462(12) Uani 1 1 d . . . . .
C51 C 0.5807(4) 0.5526(2) 0.50412(15) 0.0410(11) Uani 1 1 d . . . . .
C52 C 0.4963(4) 0.5238(2) 0.52882(17) 0.0450(12) Uani 1 1 d . . . . .
C53 C 0.5174(4) 0.4785(2) 0.56729(17) 0.0456(12) Uani 1 1 d . . . . .
H53 H 0.4984 0.5026 0.5945 0.055 Uiso 1 1 calc R U . . .
C54 C 0.4432(5) 0.4175(3) 0.5675(2) 0.0715(10) Uani 1 1 d . U . . .
O6 O 0.3293(8) 0.4280(4) 0.5733(4) 0.0736(10) Uani 0.517(8) 1 d D U P A 1
C55 C 0.2502(11) 0.3708(5) 0.5802(4) 0.0747(11) Uani 0.517(8) 1 d D U P A 1
H55A H 0.1822 0.3833 0.5978 0.090 Uiso 0.517(8) 1 calc R U P A 1
H55B H 0.2920 0.3366 0.5959 0.090 Uiso 0.517(8) 1 calc R U P A 1
C56 C 0.2109(12) 0.3465(6) 0.5344(4) 0.0798(13) Uani 0.517(8) 1 d D U P A 1
H56A H 0.2712 0.3556 0.5129 0.120 Uiso 0.517(8) 1 calc R U P A 1
H56B H 0.1394 0.3683 0.5259 0.120 Uiso 0.517(8) 1 calc R U P A 1
H56C H 0.1973 0.3005 0.5356 0.120 Uiso 0.517(8) 1 calc R U P A 1
O6' O 0.3302(8) 0.4287(5) 0.5513(4) 0.0734(10) Uani 0.483(8) 1 d D U P A 2
C55' C 0.2420(10) 0.3765(5) 0.5517(5) 0.0751(11) Uani 0.483(8) 1 d D U P A 2
H55C H 0.1663 0.3946 0.5432 0.090 Uiso 0.483(8) 1 calc R U P A 2
H55D H 0.2348 0.3600 0.5819 0.090 Uiso 0.483(8) 1 calc R U P A 2
C56' C 0.2708(13) 0.3206(6) 0.5210(5) 0.0801(14) Uani 0.483(8) 1 d D U P A 2
H56D H 0.2492 0.3319 0.4910 0.120 Uiso 0.483(8) 1 calc R U P A 2
H56E H 0.2278 0.2827 0.5301 0.120 Uiso 0.483(8) 1 calc R U P A 2
H56F H 0.3538 0.3117 0.5222 0.120 Uiso 0.483(8) 1 calc R U P A 2
C57 C 0.7111(4) 0.5376(2) 0.50938(15) 0.0390(10) Uani 1 1 d . . . . .
H57 H 0.7272 0.4994 0.4908 0.047 Uiso 1 1 calc R U . . .
C58 C 0.7947(4) 0.5908(2) 0.49390(15) 0.0393(11) Uani 1 1 d . . . . .
C59 C 0.8812(4) 0.5751(2) 0.46208(16) 0.0493(12) Uani 1 1 d . . . . .
H59 H 0.8856 0.5330 0.4509 0.059 Uiso 1 1 calc R U . . .
C60 C 0.9593(4) 0.6217(3) 0.44728(18) 0.0547(13) Uani 1 1 d . . . . .
H60 H 1.0150 0.6105 0.4259 0.066 Uiso 1 1 calc R U . . .
C61 C 0.9569(4) 0.6845(2) 0.46348(19) 0.0527(14) Uani 1 1 d . . . . .
C62 C 1.0443(6) 0.7361(3) 0.4483(3) 0.083(2) Uani 1 1 d . . . . .
H62A H 1.1226 0.7233 0.4568 0.124 Uiso 1 1 calc R U . . .
H62B H 1.0253 0.7769 0.4621 0.124 Uiso 1 1 calc R U . . .
H62C H 1.0402 0.7407 0.4165 0.124 Uiso 1 1 calc R U . . .
C63 C 0.8730(5) 0.6998(2) 0.49463(19) 0.0533(13) Uani 1 1 d . . . . .
H63 H 0.8698 0.7419 0.5059 0.064 Uiso 1 1 calc R U . . .
C64 C 0.7931(4) 0.6540(2) 0.50969(17) 0.0484(12) Uani 1 1 d . . . . .
H64 H 0.7372 0.6660 0.5308 0.058 Uiso 1 1 calc R U . . .
C65 C 1.2252(5) 0.5725(3) 0.62298(19) 0.0684(16) Uani 1 1 d . . . . .
H65 H 1.2433 0.5406 0.6438 0.082 Uiso 1 1 calc R U . . .
C66 C 1.3013(5) 0.6241(4) 0.6163(2) 0.087(2) Uani 1 1 d . . . . .
H66 H 1.3713 0.6262 0.6324 0.104 Uiso 1 1 calc R U . . .
C67 C 1.2754(6) 0.6712(4) 0.5868(2) 0.085(2) Uani 1 1 d . . . . .
H67 H 1.3258 0.7066 0.5835 0.102 Uiso 1 1 calc R U . . .
C68 C 1.1751(6) 0.6672(4) 0.5617(2) 0.085(2) Uani 1 1 d . . . . .
H68 H 1.1583 0.6991 0.5406 0.102 Uiso 1 1 calc R U . . .
C69 C 1.0997(5) 0.6161(3) 0.5675(2) 0.0729(17) Uani 1 1 d . . . . .
H69 H 1.0320 0.6136 0.5502 0.088 Uiso 1 1 calc R U . . .
C70 C 1.1217(5) 0.5683(3) 0.59855(17) 0.0550(13) Uani 1 1 d . . . . .
C71 C 1.0400(5) 0.5127(3) 0.6065(2) 0.0689(17) Uani 1 1 d . . . . .
H71A H 1.0680 0.4753 0.5899 0.083 Uiso 1 1 calc R U . . .
H71B H 1.0420 0.5016 0.6378 0.083 Uiso 1 1 calc R U . . .
C72 C 0.8449(4) 0.5732(2) 0.61253(16) 0.0479(12) Uani 1 1 d . . . . .
C73 C 0.8722(6) 0.6182(3) 0.64432(18) 0.0631(15) Uani 1 1 d . . . . .
H73 H 0.9473 0.6205 0.6566 0.076 Uiso 1 1 calc R U . . .
C74 C 0.7826(6) 0.6609(3) 0.65783(19) 0.0682(17) Uani 1 1 d . . . . .
H74 H 0.7978 0.6927 0.6791 0.082 Uiso 1 1 calc R U . . .
C75 C 0.6749(6) 0.6555(3) 0.63975(18) 0.0609(15) Uani 1 1 d . . . . .
C76 C 0.6468(5) 0.6118(2) 0.60744(16) 0.0497(12) Uani 1 1 d . . . . .
H76 H 0.5715 0.6105 0.5953 0.060 Uiso 1 1 calc R U . . .
C77 C 0.7333(4) 0.5696(2) 0.59320(15) 0.0410(11) Uani 1 1 d . . . . .
C78 C 0.7334(4) 0.5163(2) 0.55851(15) 0.0404(11) Uani 1 1 d . . . . .
C79 C 0.8607(4) 0.4919(2) 0.56042(16) 0.0424(11) Uani 1 1 d . . . . .
C80 C 0.6464(4) 0.4592(2) 0.57036(15) 0.0423(11) Uani 1 1 d . . . . .
H80 H 0.6600 0.4240 0.5490 0.051 Uiso 1 1 calc R U . . .
C81 C 0.6749(5) 0.4328(2) 0.61706(17) 0.0479(12) Uani 1 1 d . . . . .
C82 C 0.7664(5) 0.3826(2) 0.62298(17) 0.0536(13) Uani 1 1 d . . . . .
C83 C 0.8246(7) 0.3784(3) 0.6639(2) 0.0781(19) Uani 1 1 d . . . . .
H83 H 0.8039 0.4064 0.6869 0.094 Uiso 1 1 calc R U . . .
C84 C 0.9128(7) 0.3328(3) 0.6706(2) 0.091(2) Uani 1 1 d . . . . .
H84 H 0.9511 0.3315 0.6980 0.110 Uiso 1 1 calc R U . . .
C85 C 0.9446(6) 0.2903(3) 0.6385(2) 0.0717(17) Uani 1 1 d . . . . .
C86 C 1.0413(8) 0.2415(4) 0.6470(3) 0.115(3) Uani 1 1 d . . . . .
H86A H 1.1027 0.2616 0.6642 0.172 Uiso 1 1 calc R U . . .
H86B H 1.0728 0.2268 0.6191 0.172 Uiso 1 1 calc R U . . .
H86C H 1.0099 0.2051 0.6631 0.172 Uiso 1 1 calc R U . . .
C87 C 0.8874(6) 0.2933(3) 0.5983(2) 0.0702(16) Uani 1 1 d . . . . .
H87 H 0.9078 0.2643 0.5758 0.084 Uiso 1 1 calc R U . . .
C88 C 0.8002(5) 0.3386(3) 0.59070(19) 0.0581(14) Uani 1 1 d . . . . .
H88 H 0.7632 0.3395 0.5631 0.070 Uiso 1 1 calc R U . . .
F1 F 0.4571(4) 0.31546(19) 0.23742(14) 0.1026(14) Uani 1 1 d . . . . .
F2 F 0.5879(4) 0.69652(17) 0.65441(12) 0.0872(12) Uani 1 1 d . . . . .
N1 N 0.6478(4) 0.4855(2) 0.36410(16) 0.0608(12) Uani 1 1 d . . . . .
H1 H 0.7137 0.4969 0.3523 0.073 Uiso 1 1 calc R U . . .
N2 N 0.1215(4) 0.4937(2) 0.28410(17) 0.0666(13) Uani 1 1 d . . . . .
N3 N 0.3875(4) 0.5450(2) 0.51476(15) 0.0530(11) Uani 1 1 d . . . . .
H3A H 0.3211 0.5327 0.5258 0.064 Uiso 1 1 calc R U . . .
N4 N 0.9179(3) 0.5258(2) 0.59364(14) 0.0501(10) Uani 1 1 d . . . . .
O1 O 0.5508(5) 0.6621(3) 0.2997(2) 0.1154(14) Uani 1 1 d . U . . .
O2 O 0.6996(5) 0.5984(3) 0.3122(2) 0.1255(13) Uani 1 1 d D U . . .
O3 O 0.1311(4) 0.5760(2) 0.33584(15) 0.0769(12) Uani 1 1 d . . . . .
O4 O 0.4232(5) 0.5516(2) 0.22627(14) 0.0875(13) Uani 1 1 d . . . . .
O5 O 0.4834(4) 0.36351(19) 0.57463(15) 0.0716(10) Uani 1 1 d . U . . .
O7 O 0.9052(3) 0.45041(17) 0.53665(12) 0.0557(9) Uani 1 1 d . . . . .
O8 O 0.6233(4) 0.45602(19) 0.64871(12) 0.0703(11) Uani 1 1 d . . . . .

loop_
_atom_site_aniso_label
_atom_site_aniso_U_11
_atom_site_aniso_U_22
_atom_site_aniso_U_33
_atom_site_aniso_U_23
_atom_site_aniso_U_13
_atom_site_aniso_U_12
C1 0.064(4) 0.052(3) 0.054(3) -0.009(3) -0.007(3) -0.002(3)
C2 0.064(4) 0.076(4) 0.066(4) -0.016(3) -0.006(3) 0.000(3)
C3 0.076(4) 0.073(4) 0.061(4) -0.005(3) -0.017(3) 0.020(3)
C4 0.098(5) 0.067(4) 0.046(3) -0.001(3) -0.005(3) 0.007(4)
C5 0.070(4) 0.059(3) 0.046(3) -0.008(3) 0.002(3) 0.000(3)
C6 0.055(3) 0.041(3) 0.045(3) -0.012(2) -0.002(2) -0.004(2)
C7 0.056(3) 0.040(3) 0.050(3) -0.004(2) 0.005(3) -0.007(2)
C8 0.057(3) 0.041(3) 0.063(3) -0.001(2) 0.000(3) -0.010(3)
C9 0.064(3) 0.055(3) 0.059(3) -0.002(3) 0.006(3) -0.019(3)
C10 0.094(2) 0.081(2) 0.186(3) 0.039(2) -0.003(3) -0.033(2)
C11 0.100(2) 0.092(2) 0.196(4) 0.036(3) -0.007(3) -0.037(2)
C12 0.117(3) 0.105(3) 0.202(4) 0.029(3) -0.013(3) -0.038(3)
C13 0.050(3) 0.037(3) 0.046(3) -0.005(2) 0.002(2) -0.002(2)
C14 0.044(3) 0.041(3) 0.050(3) 0.000(2) 0.000(2) 0.003(2)
C15 0.054(3) 0.041(3) 0.065(3) 0.000(2) 0.010(3) 0.007(2)
C16 0.050(3) 0.053(3) 0.076(4) 0.017(3) 0.017(3) 0.007(3)
C17 0.055(3) 0.054(3) 0.078(4) 0.020(3) 0.002(3) 0.002(3)
C18 0.075(4) 0.076(4) 0.123(6) 0.025(4) 0.024(4) -0.017(4)
C19 0.060(3) 0.046(3) 0.065(3) 0.003(3) -0.003(3) -0.002(3)
C20 0.054(3) 0.045(3) 0.053(3) 0.000(2) 0.009(3) -0.001(2)
C21 0.059(4) 0.112(6) 0.077(4) 0.002(4) 0.003(3) -0.011(4)
C22 0.075(5) 0.151(8) 0.083(5) -0.025(6) 0.006(4) -0.013(6)
C23 0.082(6) 0.105(6) 0.147(9) -0.036(6) 0.048(6) -0.038(5)
C24 0.091(6) 0.083(5) 0.111(6) 0.021(4) 0.041(5) 0.002(4)
C25 0.067(4) 0.075(4) 0.086(4) 0.015(4) 0.004(3) 0.004(3)
C26 0.053(3) 0.078(4) 0.070(4) 0.011(3) 0.000(3) -0.001(3)
C27 0.071(4) 0.081(5) 0.119(6) 0.036(4) -0.026(4) -0.006(4)
C28 0.070(4) 0.055(3) 0.053(3) 0.010(3) -0.011(3) -0.019(3)
C29 0.089(5) 0.081(5) 0.066(4) 0.005(4) -0.016(4) -0.023(4)
C30 0.124(6) 0.065(4) 0.069(4) -0.013(3) -0.003(4) -0.027(5)
C31 0.098(5) 0.057(4) 0.060(4) -0.010(3) 0.009(4) -0.001(4)
C32 0.067(3) 0.055(3) 0.052(3) -0.007(3) 0.010(3) -0.007(3)
C33 0.056(3) 0.043(3) 0.045(3) 0.004(2) 0.002(2) -0.008(2)
C34 0.051(3) 0.041(3) 0.049(3) 0.000(2) 0.006(2) -0.001(2)
C35 0.059(3) 0.049(3) 0.071(4) 0.018(3) 0.002(3) -0.005(3)
C36 0.065(3) 0.038(3) 0.058(3) 0.001(2) 0.000(3) -0.006(2)
C37 0.078(4) 0.046(3) 0.048(3) 0.000(3) 0.011(3) -0.008(3)
C38 0.083(4) 0.048(3) 0.047(3) 0.005(3) -0.006(3) -0.013(3)
C39 0.111(5) 0.052(3) 0.059(3) -0.003(3) -0.029(4) -0.004(4)
C40 0.117(6) 0.059(4) 0.072(4) -0.002(3) -0.014(4) 0.009(4)
C41 0.095(5) 0.068(4) 0.069(4) 0.012(3) -0.022(4) -0.017(4)
C42 0.109(6) 0.131(7) 0.110(6) 0.034(6) -0.025(5) -0.017(6)
C43 0.120(6) 0.089(5) 0.055(4) 0.007(4) -0.030(4) -0.006(5)
C44 0.126(6) 0.086(5) 0.045(3) -0.013(3) 0.002(4) -0.016(5)
C45 0.047(3) 0.043(3) 0.053(3) -0.011(2) -0.008(2) 0.002(2)
C46 0.058(3) 0.061(4) 0.072(4) -0.020(3) -0.018(3) 0.008(3)
C47 0.070(4) 0.069(4) 0.062(4) -0.001(3) -0.018(3) 0.013(3)
C48 0.089(5) 0.066(4) 0.053(3) 0.007(3) -0.015(3) 0.007(3)
C49 0.056(3) 0.057(3) 0.049(3) 0.002(3) -0.003(3) 0.000(3)
C50 0.055(3) 0.042(3) 0.042(3) -0.008(2) -0.010(2) 0.001(2)
C51 0.041(3) 0.035(2) 0.048(3) -0.007(2) -0.001(2) -0.001(2)
C52 0.042(3) 0.038(2) 0.055(3) -0.006(2) -0.003(2) -0.005(2)
C53 0.045(3) 0.040(3) 0.051(3) -0.005(2) 0.012(2) -0.006(2)
C54 0.0604(16) 0.0611(16) 0.093(3) 0.006(2) 0.008(2) -0.0133(15)
O6 0.0611(16) 0.0642(17) 0.096(3) 0.006(2) 0.007(2) -0.0140(15)
C55 0.0625(17) 0.0656(18) 0.096(3) 0.006(2) 0.006(2) -0.0143(16)
C56 0.069(2) 0.070(2) 0.100(3) 0.002(3) 0.004(3) -0.013(2)
O6' 0.0611(17) 0.0642(17) 0.095(3) 0.006(2) 0.007(2) -0.0142(15)
C55' 0.0629(17) 0.0657(18) 0.097(3) 0.006(2) 0.006(2) -0.0150(16)
C56' 0.069(3) 0.070(2) 0.101(3) 0.002(3) 0.006(3) -0.012(2)
C57 0.042(2) 0.035(2) 0.040(2) -0.005(2) 0.006(2) 0.000(2)
C58 0.041(2) 0.034(2) 0.044(3) 0.004(2) 0.001(2) 0.006(2)
C59 0.055(3) 0.040(3) 0.053(3) 0.000(2) 0.002(3) 0.004(2)
C60 0.041(3) 0.057(3) 0.066(3) 0.016(3) 0.016(3) 0.005(2)
C61 0.042(3) 0.046(3) 0.070(4) 0.022(3) -0.009(3) 0.001(2)
C62 0.055(4) 0.071(4) 0.122(6) 0.041(4) 0.000(4) -0.011(3)
C63 0.054(3) 0.035(3) 0.071(3) 0.005(2) -0.009(3) 0.000(2)
C64 0.052(3) 0.040(3) 0.053(3) 0.002(2) 0.006(2) 0.001(2)
C65 0.049(3) 0.098(5) 0.058(3) -0.002(3) -0.008(3) 0.000(3)
C66 0.044(3) 0.147(7) 0.069(4) -0.018(5) -0.003(3) -0.033(4)
C67 0.070(5) 0.107(6) 0.077(4) -0.002(4) 0.018(4) -0.035(4)
C68 0.082(5) 0.094(5) 0.078(4) 0.019(4) 0.006(4) -0.015(4)
C69 0.053(3) 0.084(4) 0.082(4) 0.020(4) -0.010(3) -0.009(3)
C70 0.046(3) 0.062(3) 0.057(3) 0.003(3) -0.006(3) 0.002(3)
C71 0.051(3) 0.061(3) 0.094(5) 0.018(3) -0.018(3) 0.008(3)
C72 0.055(3) 0.039(3) 0.050(3) 0.002(2) -0.002(2) 0.000(2)
C73 0.069(4) 0.065(3) 0.056(3) -0.008(3) -0.021(3) -0.010(3)
C74 0.093(5) 0.055(3) 0.056(3) -0.015(3) -0.011(3) -0.008(3)
C75 0.084(4) 0.050(3) 0.049(3) -0.010(3) 0.006(3) 0.011(3)
C76 0.058(3) 0.045(3) 0.047(3) 0.000(2) 0.002(2) 0.004(2)
C77 0.047(3) 0.034(2) 0.042(2) 0.001(2) -0.002(2) -0.001(2)
C78 0.039(2) 0.035(2) 0.047(3) 0.001(2) -0.001(2) -0.002(2)
C79 0.047(3) 0.033(2) 0.047(3) 0.006(2) 0.005(2) 0.000(2)
C80 0.048(3) 0.037(2) 0.042(3) -0.001(2) 0.002(2) -0.005(2)
C81 0.059(3) 0.038(3) 0.046(3) 0.000(2) 0.004(3) -0.011(2)
C82 0.072(3) 0.040(3) 0.049(3) 0.009(2) -0.006(3) -0.013(3)
C83 0.109(5) 0.068(4) 0.057(4) -0.010(3) -0.014(4) 0.011(4)
C84 0.121(6) 0.077(4) 0.076(4) 0.011(4) -0.049(4) 0.004(5)
C85 0.078(4) 0.052(3) 0.085(5) 0.006(3) -0.020(4) -0.004(3)
C86 0.109(6) 0.086(5) 0.149(8) 0.026(5) -0.036(6) 0.032(5)
C87 0.085(4) 0.054(3) 0.072(4) -0.004(3) -0.008(4) 0.002(3)
C88 0.072(4) 0.044(3) 0.058(3) 0.000(3) -0.014(3) 0.007(3)
F1 0.132(4) 0.081(3) 0.095(3) -0.033(2) 0.024(3) 0.008(3)
F2 0.109(3) 0.078(2) 0.075(2) -0.0291(19) 0.001(2) 0.033(2)
N1 0.048(3) 0.063(3) 0.072(3) -0.003(3) -0.001(2) -0.006(2)
N2 0.057(3) 0.060(3) 0.082(3) 0.019(3) -0.012(3) -0.006(3)
N3 0.035(2) 0.053(2) 0.071(3) -0.005(2) 0.004(2) -0.0022(19)
N4 0.044(2) 0.045(2) 0.061(3) 0.004(2) -0.007(2) 0.0021(19)
O1 0.096(3) 0.077(2) 0.173(4) 0.034(3) 0.000(3) -0.032(2)
O2 0.096(2) 0.088(2) 0.193(3) 0.039(2) -0.005(3) -0.033(2)
O3 0.076(3) 0.061(2) 0.094(3) 0.009(2) 0.016(2) 0.022(2)
O4 0.111(4) 0.089(3) 0.062(3) 0.008(2) 0.019(3) 0.003(3)
O5 0.0662(19) 0.0580(18) 0.091(2) 0.0067(19) 0.0104(19) -0.0138(15)
O7 0.053(2) 0.0440(18) 0.070(2) 0.0002(18) 0.0111(18) 0.0081(17)
O8 0.091(3) 0.071(2) 0.050(2) 0.000(2) 0.012(2) 0.000(2)

loop_
_atom_type_symbol
_atom_type_description
_atom_type_scat_dispersion_real
_atom_type_scat_dispersion_imag
_atom_type_scat_source
C C 0.0033 0.0016 'International Tables Vol C Tables 4.2.6.8 and 6.1.1.4'
H H 0.0000 0.0000 'International Tables Vol C Tables 4.2.6.8 and 6.1.1.4'
N N 0.0061 0.0033 'International Tables Vol C Tables 4.2.6.8 and 6.1.1.4'
O O 0.0106 0.0060 'International Tables Vol C Tables 4.2.6.8 and 6.1.1.4'
F F 0.0171 0.0103 'International Tables Vol C Tables 4.2.6.8 and 6.1.1.4'

loop_
_geom_angle_atom_site_label_1
_geom_angle_atom_site_label_2
_geom_angle_atom_site_label_3
_geom_angle
C2 C1 N1 129.4(5)
C2 C1 C6 123.2(5)
N1 C1 C6 107.4(5)
C3 C2 C1 117.3(6)
C3 C2 H2 121.3
C1 C2 H2 121.3
C2 C3 C4 121.4(6)
C2 C3 H3 119.3
C4 C3 H3 119.3
C5 C4 C3 120.7(6)
C5 C4 H4 119.6
C3 C4 H4 119.6
C4 C5 C6 119.4(6)
C4 C5 H5 120.3
C6 C5 H5 120.3
C5 C6 C1 118.0(5)
C5 C6 C7 135.0(5)
C1 C6 C7 107.0(5)
C8 C7 C6 106.7(5)
C8 C7 C13 122.1(5)
C6 C7 C13 131.3(5)
C7 C8 N1 110.2(5)
C7 C8 C9 126.1(5)
N1 C8 C9 123.3(5)
C8 C9 C10 117.0(6)
C8 C9 C36 112.1(4)
C10 C9 C36 107.7(5)
C8 C9 H9 106.5
C10 C9 H9 106.5
C36 C9 H9 106.5
O1 C10 O2 123.1(7)
O1 C10 C9 127.2(8)
O2 C10 C9 109.6(7)
O2 C11 C12 104.9(6)
O2 C11 H11A 110.8
C12 C11 H11A 110.8
O2 C11 H11B 110.8
C12 C11 H11B 110.8
H11A C11 H11B 108.8
C11 C12 H12A 109.5
C11 C12 H12B 109.5
H12A C12 H12B 109.5
C11 C12 H12C 109.5
H12A C12 H12C 109.5
H12B C12 H12C 109.5
C7 C13 C14 115.6(4)
C7 C13 C34 109.0(4)
C14 C13 C34 112.3(4)
C7 C13 H13 106.4
C14 C13 H13 106.4
C34 C13 H13 106.4
C15 C14 C20 117.6(5)
C15 C14 C13 119.0(4)
C20 C14 C13 123.4(4)
C14 C15 C16 121.2(5)
C14 C15 H15 119.4
C16 C15 H15 119.4
C17 C16 C15 120.9(5)
C17 C16 H16 119.6
C15 C16 H16 119.6
C19 C17 C16 118.0(5)
C19 C17 C18 121.7(5)
C16 C17 C18 120.2(6)
C17 C18 H18A 109.5
C17 C18 H18B 109.5
H18A C18 H18B 109.5
C17 C18 H18C 109.5
H18A C18 H18C 109.5
H18B C18 H18C 109.5
C17 C19 C20 121.2(5)
C17 C19 H19 119.4
C20 C19 H19 119.4
C14 C20 C19 121.1(5)
C14 C20 H20 119.5
C19 C20 H20 119.5
C22 C21 C26 120.7(7)
C22 C21 H21 119.6
C26 C21 H21 119.6
C21 C22 C23 118.9(8)
C21 C22 H22 120.5
C23 C22 H22 120.5
C24 C23 C22 121.9(7)
C24 C23 H23 119.1
C22 C23 H23 119.1
C23 C24 C25 119.0(8)
C23 C24 H24 120.5
C25 C24 H24 120.5
C26 C25 C24 120.1(7)
C26 C25 H25 119.9
C24 C25 H25 119.9
C25 C26 C21 119.3(6)
C25 C26 C27 123.5(6)
C21 C26 C27 117.2(6)
N2 C27 C26 114.4(5)
N2 C27 H27A 108.7
C26 C27 H27A 108.7
N2 C27 H27B 108.7
C26 C27 H27B 108.7
H27A C27 H27B 107.6
C29 C28 N2 128.7(6)
C29 C28 C33 121.3(6)
N2 C28 C33 110.1(5)
C28 C29 C30 117.9(6)
C28 C29 H29 121.1
C30 C29 H29 121.1
C31 C30 C29 119.4(6)
C31 C30 H30 120.3
C29 C30 H30 120.3
C32 C31 C30 123.5(7)
C32 C31 F1 118.5(6)
C30 C31 F1 118.0(6)
C31 C32 C33 117.8(6)
C31 C32 H32 121.1
C33 C32 H32 121.1
C32 C33 C28 120.2(5)
C32 C33 C34 132.1(5)
C28 C33 C34 107.7(5)
C33 C34 C35 102.7(4)
C33 C34 C36 112.0(4)
C35 C34 C36 108.9(4)
C33 C34 C13 115.5(4)
C35 C34 C13 107.5(4)
C36 C34 C13 109.7(4)
O3 C35 N2 126.7(6)
O3 C35 C34 125.6(6)
N2 C35 C34 107.6(5)
C37 C36 C9 109.0(5)
C37 C36 C34 110.1(4)
C9 C36 C34 113.2(4)
C37 C36 H36 108.1
C9 C36 H36 108.1
C34 C36 H36 108.1
O4 C37 C38 119.9(5)
O4 C37 C36 120.7(5)
C38 C37 C36 119.2(5)
C39 C38 C44 116.2(6)
C39 C38 C37 125.0(5)
C44 C38 C37 118.8(6)
C38 C39 C40 121.8(6)
C38 C39 H39 119.1
C40 C39 H39 119.1
C39 C40 C41 120.9(6)
C39 C40 H40 119.6
C41 C40 H40 119.6
C43 C41 C40 118.1(7)
C43 C41 C42 120.0(7)
C40 C41 C42 121.9(7)
C41 C42 H42A 109.5
C41 C42 H42B 109.5
H42A C42 H42B 109.5
C41 C42 H42C 109.5
H42A C42 H42C 109.5
H42B C42 H42C 109.5
C41 C43 C44 121.3(6)
C41 C43 H43 119.3
C44 C43 H43 119.3
C43 C44 C38 121.5(7)
C43 C44 H44 119.2
C38 C44 H44 119.2
N3 C45 C46 130.1(5)
N3 C45 C50 108.2(4)
C46 C45 C50 121.7(5)
C47 C46 C45 117.6(6)
C47 C46 H46 121.2
C45 C46 H46 121.2
C46 C47 C48 121.4(6)
C46 C47 H47 119.3
C48 C47 H47 119.3
C47 C48 C49 121.3(6)
C47 C48 H48 119.3
C49 C48 H48 119.3
C48 C49 C50 118.9(5)
C48 C49 H49 120.6
C50 C49 H49 120.6
C49 C50 C45 119.1(5)
C49 C50 C51 135.8(5)
C45 C50 C51 105.1(4)
C52 C51 C50 107.7(4)
C52 C51 C57 123.1(4)
C50 C51 C57 129.1(4)
C51 C52 N3 109.3(4)
C51 C52 C53 125.5(4)
N3 C52 C53 125.1(4)
C52 C53 C54 115.4(5)
C52 C53 C80 111.2(4)
C54 C53 C80 108.7(4)
C52 C53 H53 107.0
C54 C53 H53 107.0
C80 C53 H53 107.0
O5 C54 O6 119.4(6)
O5 C54 O6' 123.9(6)
O5 C54 C53 123.3(5)
O6 C54 C53 114.2(6)
O6' C54 C53 112.0(6)
C54 O6 C55 118.5(9)
O6 C55 C56 107.9(8)
O6 C55 H55A 110.1
C56 C55 H55A 110.1
O6 C55 H55B 110.1
C56 C55 H55B 110.1
H55A C55 H55B 108.4
C55 C56 H56A 109.5
C55 C56 H56B 109.5
H56A C56 H56B 109.5
C55 C56 H56C 109.5
H56A C56 H56C 109.5
H56B C56 H56C 109.5
C54 O6' C55' 120.3(9)
O6' C55' C56' 113.8(8)
O6' C55' H55C 108.8
C56' C55' H55C 108.8
O6' C55' H55D 108.8
C56' C55' H55D 108.8
H55C C55' H55D 107.7
C55' C56' H56D 109.5
C55' C56' H56E 109.5
H56D C56' H56E 109.5
C55' C56' H56F 109.5
H56D C56' H56F 109.5
H56E C56' H56F 109.5
C51 C57 C58 115.5(4)
C51 C57 C78 108.3(4)
C58 C57 C78 112.9(4)
C51 C57 H57 106.5
C58 C57 H57 106.5
C78 C57 H57 106.5
C64 C58 C59 117.2(4)
C64 C58 C57 124.2(4)
C59 C58 C57 118.6(4)
C60 C59 C58 120.6(5)
C60 C59 H59 119.7
C58 C59 H59 119.7
C59 C60 C61 121.5(5)
C59 C60 H60 119.2
C61 C60 H60 119.2
C63 C61 C60 117.9(5)
C63 C61 C62 119.8(5)
C60 C61 C62 122.2(6)
C61 C62 H62A 109.5
C61 C62 H62B 109.5
H62A C62 H62B 109.5
C61 C62 H62C 109.5
H62A C62 H62C 109.5
H62B C62 H62C 109.5
C61 C63 C64 121.5(5)
C61 C63 H63 119.2
C64 C63 H63 119.2
C63 C64 C58 121.2(5)
C63 C64 H64 119.4
C58 C64 H64 119.4
C66 C65 C70 120.0(6)
C66 C65 H65 120.0
C70 C65 H65 120.0
C67 C66 C65 120.7(6)
C67 C66 H66 119.6
C65 C66 H66 119.6
C66 C67 C68 120.1(7)
C66 C67 H67 120.0
C68 C67 H67 120.0
C69 C68 C67 119.8(7)
C69 C68 H68 120.1
C67 C68 H68 120.1
C68 C69 C70 121.5(6)
C68 C69 H69 119.3
C70 C69 H69 119.3
C69 C70 C65 117.8(5)
C69 C70 C71 122.8(5)
C65 C70 C71 119.3(5)
N4 C71 C70 114.0(4)
N4 C71 H71A 108.8
C70 C71 H71A 108.8
N4 C71 H71B 108.8
C70 C71 H71B 108.8
H71A C71 H71B 107.6
C73 C72 C77 122.2(5)
C73 C72 N4 128.4(5)
C77 C72 N4 109.4(4)
C72 C73 C74 117.5(5)
C72 C73 H73 121.2
C74 C73 H73 121.2
C75 C74 C73 119.4(5)
C75 C74 H74 120.3
C73 C74 H74 120.3
C74 C75 C76 123.8(5)
C74 C75 F2 118.4(5)
C76 C75 F2 117.8(5)
C75 C76 C77 118.1(5)
C75 C76 H76 120.9
C77 C76 H76 120.9
C76 C77 C72 118.9(4)
C76 C77 C78 132.1(4)
C72 C77 C78 108.9(4)
C77 C78 C79 102.3(4)
C77 C78 C57 116.6(4)
C79 C78 C57 106.3(4)
C77 C78 C80 112.6(4)
C79 C78 C80 109.8(4)
C57 C78 C80 108.7(4)
O7 C79 N4 125.5(4)
O7 C79 C78 126.7(4)
N4 C79 C78 107.8(4)
C53 C80 C81 110.5(4)
C53 C80 C78 113.3(4)
C81 C80 C78 109.7(4)
C53 C80 H80 107.7
C81 C80 H80 107.7
C78 C80 H80 107.7
O8 C81 C82 121.4(5)
O8 C81 C80 118.2(5)
C82 C81 C80 120.4(4)
C88 C82 C83 116.4(5)
C88 C82 C81 124.8(5)
C83 C82 C81 118.9(5)
C84 C83 C82 120.8(6)
C84 C83 H83 119.6
C82 C83 H83 119.6
C85 C84 C83 121.8(6)
C85 C84 H84 119.1
C83 C84 H84 119.1
C84 C85 C87 118.2(6)
C84 C85 C86 120.3(7)
C87 C85 C86 121.5(7)
C85 C86 H86A 109.5
C85 C86 H86B 109.5
H86A C86 H86B 109.5
C85 C86 H86C 109.5
H86A C86 H86C 109.5
H86B C86 H86C 109.5
C85 C87 C88 121.0(6)
C85 C87 H87 119.5
C88 C87 H87 119.5
C87 C88 C82 121.8(5)
C87 C88 H88 119.1
C82 C88 H88 119.1
C8 N1 C1 108.8(5)
C8 N1 H1 125.6
C1 N1 H1 125.6
C35 N2 C28 111.7(5)
C35 N2 C27 123.4(6)
C28 N2 C27 124.6(6)
C45 N3 C52 109.7(4)
C45 N3 H3A 125.2
C52 N3 H3A 125.2
C79 N4 C72 111.5(4)
C79 N4 C71 122.9(5)
C72 N4 C71 125.6(5)
C10 O2 C11 113.9(6)

loop_
_geom_bond_atom_site_label_1
_geom_bond_atom_site_label_2
_geom_bond_distance
C1 C2 1.376(8)
C1 N1 1.394(7)
C1 C6 1.404(8)
C2 C3 1.372(9)
C2 H2 0.9300
C3 C4 1.396(9)
C3 H3 0.9300
C4 C5 1.376(8)
C4 H4 0.9300
C5 C6 1.397(7)
C5 H5 0.9300
C6 C7 1.445(7)
C7 C8 1.365(7)
C7 C13 1.492(7)
C8 N1 1.369(7)
C8 C9 1.483(8)
C9 C10 1.524(9)
C9 C36 1.548(8)
C9 H9 0.9800
C10 O1 1.171(10)
C10 O2 1.295(10)
C11 O2 1.479(6)
C11 C12 1.504(6)
C11 H11A 0.9700
C11 H11B 0.9700
C12 H12A 0.9600
C12 H12B 0.9600
C12 H12C 0.9600
C13 C14 1.528(7)
C13 C34 1.567(7)
C13 H13 0.9800
C14 C15 1.372(7)
C14 C20 1.384(7)
C15 C16 1.392(7)
C15 H15 0.9300
C16 C17 1.380(8)
C16 H16 0.9300
C17 C19 1.367(8)
C17 C18 1.512(8)
C18 H18A 0.9600
C18 H18B 0.9600
C18 H18C 0.9600
C19 C20 1.388(7)
C19 H19 0.9300
C20 H20 0.9300
C21 C22 1.349(11)
C21 C26 1.397(9)
C21 H21 0.9300
C22 C23 1.379(13)
C22 H22 0.9300
C23 C24 1.357(13)
C23 H23 0.9300
C24 C25 1.384(10)
C24 H24 0.9300
C25 C26 1.370(9)
C25 H25 0.9300
C26 C27 1.495(9)
C27 N2 1.442(8)
C27 H27A 0.9700
C27 H27B 0.9700
C28 C29 1.387(9)
C28 N2 1.395(8)
C28 C33 1.396(7)
C29 C30 1.389(10)
C29 H29 0.9300
C30 C31 1.372(11)
C30 H30 0.9300
C31 C32 1.364(8)
C31 F1 1.375(8)
C32 C33 1.374(7)
C32 H32 0.9300
C33 C34 1.509(7)
C34 C35 1.535(8)
C34 C36 1.557(7)
C35 O3 1.211(7)
C35 N2 1.359(7)
C36 C37 1.522(7)
C36 H36 0.9800
C37 O4 1.203(6)
C37 C38 1.492(8)
C38 C39 1.364(8)
C38 C44 1.420(8)
C39 C40 1.378(10)
C39 H39 0.9300
C40 C41 1.396(9)
C40 H40 0.9300
C41 C43 1.349(10)
C41 C42 1.498(11)
C42 H42A 0.9600
C42 H42B 0.9600
C42 H42C 0.9600
C43 C44 1.369(11)
C43 H43 0.9300
C44 H44 0.9300
C45 N3 1.361(7)
C45 C46 1.398(7)
C45 C50 1.413(7)
C46 C47 1.380(9)
C46 H46 0.9300
C47 C48 1.383(9)
C47 H47 0.9300
C48 C49 1.388(8)
C48 H48 0.9300
C49 C50 1.391(7)
C49 H49 0.9300
C50 C51 1.458(7)
C51 C52 1.348(7)
C51 C57 1.519(6)
C52 N3 1.375(6)
C52 C53 1.503(7)
C53 C54 1.510(7)
C53 C80 1.519(7)
C53 H53 0.9800
C54 O5 1.218(7)
C54 O6 1.322(11)
C54 O6' 1.391(12)
O6 C55 1.494(6)
C55 C56 1.528(7)
C55 H55A 0.9700
C55 H55B 0.9700
C56 H56A 0.9600
C56 H56B 0.9600
C56 H56C 0.9600
O6' C55' 1.467(6)
C55' C56' 1.510(7)
C55' H55C 0.9700
C55' H55D 0.9700
C56' H56D 0.9600
C56' H56E 0.9600
C56' H56F 0.9600
C57 C58 1.521(6)
C57 C78 1.559(6)
C57 H57 0.9800
C58 C64 1.384(7)
C58 C59 1.406(7)
C59 C60 1.378(7)
C59 H59 0.9300
C60 C61 1.380(8)
C60 H60 0.9300
C61 C63 1.370(8)
C61 C62 1.522(8)
C62 H62A 0.9600
C62 H62B 0.9600
C62 H62C 0.9600
C63 C64 1.382(7)
C63 H63 0.9300
C64 H64 0.9300
C65 C66 1.382(9)
C65 C70 1.387(8)
C65 H65 0.9300
C66 C67 1.346(10)
C66 H66 0.9300
C67 C68 1.368(10)
C67 H67 0.9300
C68 C69 1.365(9)
C68 H68 0.9300
C69 C70 1.376(8)
C69 H69 0.9300
C70 C71 1.491(8)
C71 N4 1.462(7)
C71 H71A 0.9700
C71 H71B 0.9700
C72 C73 1.364(7)
C72 C77 1.395(7)
C72 N4 1.399(6)
C73 C74 1.403(8)
C73 H73 0.9300
C74 C75 1.342(8)
C74 H74 0.9300
C75 C76 1.359(7)
C75 F2 1.371(6)
C76 C77 1.378(7)
C76 H76 0.9300
C77 C78 1.511(6)
C78 C79 1.530(7)
C78 C80 1.574(6)
C79 O7 1.222(5)
C79 N4 1.378(6)
C80 C81 1.538(7)
C80 H80 0.9800
C81 O8 1.214(6)
C81 C82 1.473(7)
C82 C88 1.380(8)
C82 C83 1.398(8)
C83 C84 1.384(10)
C83 H83 0.9300
C84 C85 1.350(10)
C84 H84 0.9300
C85 C87 1.373(9)
C85 C86 1.508(9)
C86 H86A 0.9600
C86 H86B 0.9600
C86 H86C 0.9600
C87 C88 1.377(8)
C87 H87 0.9300
C88 H88 0.9300
N1 H1 0.8600
N3 H3A 0.8600

loop_
_geom_hbond_atom_site_label_D
_geom_hbond_atom_site_label_H
_geom_hbond_atom_site_label_A
_geom_hbond_distance_DH
_geom_hbond_distance_HA
_geom_hbond_distance_DA
_geom_hbond_angle_DHA
N3 H3A O6' 0.86 2.27 2.707(10) 111.4
N3 H3A O6 0.86 2.58 3.050(10) 115.1
N1 H1 O2 0.86 2.41 2.854(7) 112.4

loop_
_geom_torsion_atom_site_label_1
_geom_torsion_atom_site_label_2
_geom_torsion_atom_site_label_3
_geom_torsion_atom_site_label_4
_geom_torsion
N1 C1 C2 C3 -177.8(5)
C6 C1 C2 C3 -0.1(8)
C1 C2 C3 C4 -0.8(9)
C2 C3 C4 C5 0.4(9)
C3 C4 C5 C6 0.9(8)
C4 C5 C6 C1 -1.7(7)
C4 C5 C6 C7 176.2(5)
C2 C1 C6 C5 1.3(8)
N1 C1 C6 C5 179.5(4)
C2 C1 C6 C7 -177.2(5)
N1 C1 C6 C7 1.0(5)
C5 C6 C7 C8 -179.2(5)
C1 C6 C7 C8 -1.1(6)
C5 C6 C7 C13 2.3(9)
C1 C6 C7 C13 -179.5(5)
C6 C7 C8 N1 0.7(6)
C13 C7 C8 N1 179.4(5)
C6 C7 C8 C9 173.7(5)
C13 C7 C8 C9 -7.6(8)
C7 C8 C9 C10 133.0(7)
N1 C8 C9 C10 -54.8(8)
C7 C8 C9 C36 7.9(7)
N1 C8 C9 C36 -180.0(5)
C8 C9 C10 O1 -129.1(11)
C36 C9 C10 O1 -1.8(14)
C8 C9 C10 O2 53.5(11)
C36 C9 C10 O2 -179.2(8)
C8 C7 C13 C14 158.5(5)
C6 C7 C13 C14 -23.2(8)
C8 C7 C13 C34 30.9(6)
C6 C7 C13 C34 -150.8(5)
C7 C13 C14 C15 125.1(5)
C34 C13 C14 C15 -109.0(5)
C7 C13 C14 C20 -53.7(7)
C34 C13 C14 C20 72.3(6)
C20 C14 C15 C16 0.6(8)
C13 C14 C15 C16 -178.2(5)
C14 C15 C16 C17 -1.2(9)
C15 C16 C17 C19 0.8(9)
C15 C16 C17 C18 177.9(6)
C16 C17 C19 C20 0.1(9)
C18 C17 C19 C20 -176.9(6)
C15 C14 C20 C19 0.4(8)
C13 C14 C20 C19 179.1(5)
C17 C19 C20 C14 -0.8(8)
C26 C21 C22 C23 -1.8(12)
C21 C22 C23 C24 0.4(13)
C22 C23 C24 C25 2.0(12)
C23 C24 C25 C26 -2.8(11)
C24 C25 C26 C21 1.4(10)
C24 C25 C26 C27 -178.3(7)
C22 C21 C26 C25 0.9(11)
C22 C21 C26 C27 -179.4(7)
C25 C26 C27 N2 20.1(11)
C21 C26 C27 N2 -159.6(7)
N2 C28 C29 C30 -179.1(6)
C33 C28 C29 C30 -0.2(9)
C28 C29 C30 C31 -1.3(9)
C29 C30 C31 C32 1.9(10)
C29 C30 C31 F1 -178.6(5)
C30 C31 C32 C33 -0.8(9)
F1 C31 C32 C33 179.7(5)
C31 C32 C33 C28 -0.8(8)
C31 C32 C33 C34 -178.5(5)
C29 C28 C33 C32 1.3(8)
N2 C28 C33 C32 -179.7(5)
C29 C28 C33 C34 179.5(5)
N2 C28 C33 C34 -1.4(6)
C32 C33 C34 C35 -178.8(5)
C28 C33 C34 C35 3.3(5)
C32 C33 C34 C36 64.5(7)
C28 C33 C34 C36 -113.4(5)
C32 C33 C34 C13 -62.1(7)
C28 C33 C34 C13 119.9(5)
C7 C13 C34 C33 73.5(5)
C14 C13 C34 C33 -56.0(6)
C7 C13 C34 C35 -172.6(4)
C14 C13 C34 C35 58.0(5)
C7 C13 C34 C36 -54.3(5)
C14 C13 C34 C36 176.2(4)
C33 C34 C35 O3 176.4(5)
C36 C34 C35 O3 -64.7(7)
C13 C34 C35 O3 54.2(7)
C33 C34 C35 N2 -4.0(5)
C36 C34 C35 N2 114.9(5)
C13 C34 C35 N2 -126.3(4)
C8 C9 C36 C37 -156.0(4)
C10 C9 C36 C37 73.9(7)
C8 C9 C36 C34 -33.1(6)
C10 C9 C36 C34 -163.2(6)
C33 C34 C36 C37 50.3(6)
C35 C34 C36 C37 -62.6(6)
C13 C34 C36 C37 180.0(4)
C33 C34 C36 C9 -72.0(6)
C35 C34 C36 C9 175.1(5)
C13 C34 C36 C9 57.7(5)
C9 C36 C37 O4 31.0(7)
C34 C36 C37 O4 -93.7(6)
C9 C36 C37 C38 -154.1(5)
C34 C36 C37 C38 81.2(6)
O4 C37 C38 C39 -150.8(6)
C36 C37 C38 C39 34.4(8)
O4 C37 C38 C44 28.9(8)
C36 C37 C38 C44 -146.0(5)
C44 C38 C39 C40 1.9(9)
C37 C38 C39 C40 -178.5(6)
C38 C39 C40 C41 0.4(11)
C39 C40 C41 C43 -1.5(11)
C39 C40 C41 C42 178.1(7)
C40 C41 C43 C44 0.3(11)
C42 C41 C43 C44 -179.4(7)
C41 C43 C44 C38 2.1(11)
C39 C38 C44 C43 -3.2(10)
C37 C38 C44 C43 177.2(6)
N3 C45 C46 C47 -178.9(5)
C50 C45 C46 C47 -0.5(7)
C45 C46 C47 C48 0.1(9)
C46 C47 C48 C49 0.6(9)
C47 C48 C49 C50 -0.7(9)
C48 C49 C50 C45 0.3(7)
C48 C49 C50 C51 -179.3(5)
N3 C45 C50 C49 179.0(4)
C46 C45 C50 C49 0.3(7)
N3 C45 C50 C51 -1.3(5)
C46 C45 C50 C51 -179.9(4)
C49 C50 C51 C52 -179.3(5)
C45 C50 C51 C52 1.0(5)
C49 C50 C51 C57 -3.0(9)
C45 C50 C51 C57 177.3(5)
C50 C51 C52 N3 -0.4(5)
C57 C51 C52 N3 -177.0(4)
C50 C51 C52 C53 -177.5(4)
C57 C51 C52 C53 6.0(7)
C51 C52 C53 C54 -134.3(5)
N3 C52 C53 C54 49.1(7)
C51 C52 C53 C80 -9.9(7)
N3 C52 C53 C80 173.6(4)
C52 C53 C54 O5 133.9(6)
C80 C53 C54 O5 8.1(8)
C52 C53 C54 O6 -66.2(8)
C80 C53 C54 O6 168.1(7)
C52 C53 C54 O6' -35.7(8)
C80 C53 C54 O6' -161.5(7)
O5 C54 O6 C55 -11.1(13)
C53 C54 O6 C55 -171.9(7)
C54 O6 C55 C56 -87.8(13)
O5 C54 O6' C55' 14.7(14)
C53 C54 O6' C55' -175.8(8)
C54 O6' C55' C56' -66.5(16)
C52 C51 C57 C58 -156.2(4)
C50 C51 C57 C58 28.0(7)
C52 C51 C57 C78 -28.5(6)
C50 C51 C57 C78 155.8(4)
C51 C57 C58 C64 56.7(6)
C78 C57 C58 C64 -68.7(6)
C51 C57 C58 C59 -124.5(4)
C78 C57 C58 C59 110.2(5)
C64 C58 C59 C60 -0.7(7)
C57 C58 C59 C60 -179.6(4)
C58 C59 C60 C61 1.0(8)
C59 C60 C61 C63 -0.7(8)
C59 C60 C61 C62 178.5(5)
C60 C61 C63 C64 0.2(8)
C62 C61 C63 C64 -179.1(5)
C61 C63 C64 C58 0.1(8)
C59 C58 C64 C63 0.2(7)
C57 C58 C64 C63 179.0(4)
C70 C65 C66 C67 1.2(10)
C65 C66 C67 C68 -2.6(11)
C66 C67 C68 C69 1.8(11)
C67 C68 C69 C70 0.5(11)
C68 C69 C70 C65 -1.9(9)
C68 C69 C70 C71 178.7(6)
C66 C65 C70 C69 1.1(9)
C66 C65 C70 C71 -179.4(6)
C69 C70 C71 N4 -24.1(9)
C65 C70 C71 N4 156.5(5)
C77 C72 C73 C74 1.0(8)
N4 C72 C73 C74 179.9(5)
C72 C73 C74 C75 0.8(9)
C73 C74 C75 C76 -2.2(9)
C73 C74 C75 F2 178.1(5)
C74 C75 C76 C77 1.6(8)
F2 C75 C76 C77 -178.7(4)
C75 C76 C77 C72 0.3(7)
C75 C76 C77 C78 -179.6(5)
C73 C72 C77 C76 -1.6(7)
N4 C72 C77 C76 179.3(4)
C73 C72 C77 C78 178.3(4)
N4 C72 C77 C78 -0.8(5)
C76 C77 C78 C79 178.6(5)
C72 C77 C78 C79 -1.3(5)
C76 C77 C78 C57 63.1(7)
C72 C77 C78 C57 -116.8(4)
C76 C77 C78 C80 -63.6(6)
C72 C77 C78 C80 116.5(4)
C51 C57 C78 C77 -75.2(5)
C58 C57 C78 C77 54.0(5)
C51 C57 C78 C79 171.6(4)
C58 C57 C78 C79 -59.2(5)
C51 C57 C78 C80 53.4(5)
C58 C57 C78 C80 -177.4(4)
C77 C78 C79 O7 -176.4(4)
C57 C78 C79 O7 -53.6(6)
C80 C78 C79 O7 63.9(6)
C77 C78 C79 N4 2.9(5)
C57 C78 C79 N4 125.7(4)
C80 C78 C79 N4 -116.8(4)
C52 C53 C80 C81 161.1(4)
C54 C53 C80 C81 -70.7(5)
C52 C53 C80 C78 37.5(5)
C54 C53 C80 C78 165.6(4)
C77 C78 C80 C53 69.3(5)
C79 C78 C80 C53 -177.5(4)
C57 C78 C80 C53 -61.5(5)
C77 C78 C80 C81 -54.8(5)
C79 C78 C80 C81 58.5(5)
C57 C78 C80 C81 174.4(4)
C53 C80 C81 O8 -33.9(6)
C78 C80 C81 O8 91.8(5)
C53 C80 C81 C82 148.8(4)
C78 C80 C81 C82 -85.5(5)
O8 C81 C82 C88 156.8(5)
C80 C81 C82 C88 -25.9(7)
O8 C81 C82 C83 -23.3(8)
C80 C81 C82 C83 153.9(5)
C88 C82 C83 C84 1.2(9)
C81 C82 C83 C84 -178.7(6)
C82 C83 C84 C85 -1.1(11)
C83 C84 C85 C87 0.4(11)
C83 C84 C85 C86 179.8(7)
C84 C85 C87 C88 0.3(10)
C86 C85 C87 C88 -179.2(6)
C85 C87 C88 C82 -0.2(9)
C83 C82 C88 C87 -0.6(8)
C81 C82 C88 C87 179.3(5)
C7 C8 N1 C1 -0.1(6)
C9 C8 N1 C1 -173.3(5)
C2 C1 N1 C8 177.4(6)
C6 C1 N1 C8 -0.6(6)
O3 C35 N2 C28 -177.0(5)
C34 C35 N2 C28 3.5(6)
O3 C35 N2 C27 9.0(9)
C34 C35 N2 C27 -170.5(5)
C29 C28 N2 C35 177.6(6)
C33 C28 N2 C35 -1.3(6)
C29 C28 N2 C27 -8.5(9)
C33 C28 N2 C27 172.6(5)
C26 C27 N2 C35 -115.3(7)
C26 C27 N2 C28 71.5(8)
C46 C45 N3 C52 179.6(5)
C50 C45 N3 C52 1.0(5)
C51 C52 N3 C45 -0.4(5)
C53 C52 N3 C45 176.7(4)
O7 C79 N4 C72 175.7(4)
C78 C79 N4 C72 -3.7(5)
O7 C79 N4 C71 -4.0(7)
C78 C79 N4 C71 176.7(4)
C73 C72 N4 C79 -176.1(5)
C77 C72 N4 C79 2.9(5)
C73 C72 N4 C71 3.5(8)
C77 C72 N4 C71 -177.5(5)
C70 C71 N4 C79 116.6(6)
C70 C71 N4 C72 -63.0(7)
O1 C10 O2 C11 -10.9(16)
C9 C10 O2 C11 166.6(7)
C12 C11 O2 C10 113.7(10)
